data_4508635
loop_
_publ_author_name
'Wang, Ruihu'
'Yuan, Daqiang'
'Jiang, Feilong'
'Han, Lei'
'Gong, Yaqiong'
'Hong, Maochun'

_publ_section_title
;
 Anion Effect on the Structural Conformation of Tetranuclear Cadmium(II)
 Complexes
;
_journal_issue 6
_journal_name_full 'Crystal Growth &amp; Design'
_journal_page_first 1351
_journal_paper_doi 10.1021/cg0505970
_journal_volume 6
_journal_year 2006
_chemical_formula_sum 'C34 H38 Cd2 Cl0.5 N4 Na0.5 O13'
_chemical_formula_weight 964.70
_chemical_name_systematic
; 
 ? 
;
_space_group_IT_number 62
_symmetry_cell_setting orthorhombic
_symmetry_space_group_name_Hall '-P 2ac 2n'
_symmetry_space_group_name_H-M 'P n m a'
_atom_sites_solution_hydrogens geom
_atom_sites_solution_primary direct
_atom_sites_solution_secondary difmap
_audit_creation_method SHELXL-97
_cell_angle_alpha 90.00
_cell_angle_beta 90.00
_cell_angle_gamma 90.00
_cell_formula_units_Z 8
_cell_length_a 11.303
_cell_length_b 26.8081(10)
_cell_length_c 24.3370(10)
_cell_measurement_reflns_used 3506
_cell_measurement_temperature 293(2)
_cell_measurement_theta_max 25.03
_cell_measurement_theta_min 2.26
_cell_volume 7374.4(4)
_computing_cell_refinement 'Siemens SMART & SAINT'
_computing_data_collection 'Siemens SMART'
_computing_data_reduction 'Siemens XPREP'
_computing_structure_refinement 'Siemens SHELXTL'
_computing_structure_solution 'Siemens SHELXTL'
_diffrn_ambient_temperature 293(2)
_diffrn_measured_fraction_theta_full 0.993
_diffrn_measured_fraction_theta_max 0.993
_diffrn_radiation_monochromator graphite
_diffrn_radiation_source 'fine-focus sealed tube'
_diffrn_radiation_type MoK\a
_diffrn_radiation_wavelength 0.71073
_diffrn_reflns_av_R_equivalents 0.0331
_diffrn_reflns_av_sigmaI/netI 0.0414
_diffrn_reflns_limit_h_max 13
_diffrn_reflns_limit_h_min -13
_diffrn_reflns_limit_k_max 31
_diffrn_reflns_limit_k_min -31
_diffrn_reflns_limit_l_max 25
_diffrn_reflns_limit_l_min -28
_diffrn_reflns_number 34795
_diffrn_reflns_theta_full 25.03
_diffrn_reflns_theta_max 25.03
_diffrn_reflns_theta_min 2.26
_diffrn_standards_decay_% none
_diffrn_standards_interval_count none
_diffrn_standards_interval_time none
_diffrn_standards_number none
_exptl_absorpt_coefficient_mu 1.266
_exptl_absorpt_correction_T_max 1.0000
_exptl_absorpt_correction_T_min .7510
_exptl_absorpt_correction_type empirical
_exptl_absorpt_process_details 'SADABS (Sheldrick, 1996)'
_exptl_crystal_colour colorless
_exptl_crystal_density_diffrn 1.738
_exptl_crystal_density_method 'not measured'
_exptl_crystal_description prism
_exptl_crystal_F_000 3872
_exptl_crystal_size_max 0.24
_exptl_crystal_size_mid 0.18
_exptl_crystal_size_min 0.16
_refine_diff_density_max 1.212
_refine_diff_density_min -0.789
_refine_diff_density_rms 0.101
_refine_ls_extinction_method none
_refine_ls_goodness_of_fit_ref 1.085
_refine_ls_hydrogen_treatment mixed
_refine_ls_matrix_type full
_refine_ls_number_parameters 508
_refine_ls_number_reflns 6621
_refine_ls_number_restraints 0
_refine_ls_restrained_S_all 1.085
_refine_ls_R_factor_all 0.0587
_refine_ls_R_factor_gt 0.0518
_refine_ls_shift/su_max 0.000
_refine_ls_shift/su_mean 0.000
_refine_ls_structure_factor_coef Fsqd
_refine_ls_weighting_details 'calc w=1/[\s^2^(Fo^2^)+(0.0684P)^2^+22.2645P] where P=(Fo^2^+2Fc^2^)/3'
_refine_ls_weighting_scheme calc
_refine_ls_wR_factor_gt 0.1318
_refine_ls_wR_factor_ref 0.1367
_reflns_number_gt 5972
_reflns_number_total 6621
_reflns_threshold_expression >2sigma(I)
_cod_data_source_file cg0505970sup5.cif
_cod_data_source_block 5
_cod_original_cell_volume 7374.6(4)
_cod_original_sg_symbol_H-M Pnma
_cod_original_formula_sum 'C34 H38 Cd2 Cl0.50 N4 Na0.50 O13'
_cod_database_code 4508635

loop_
_symmetry_equiv_pos_as_xyz
'x, y, z'
'-x+1/2, -y, z+1/2'
'x+1/2, -y+1/2, -z+1/2'
'-x, y+1/2, -z'
'-x, -y, -z'
'x-1/2, y, -z-1/2'
'-x-1/2, y-1/2, z-1/2'
'x, -y-1/2, z'

loop_
_atom_site_label
_atom_site_type_symbol
_atom_site_fract_x
_atom_site_fract_y
_atom_site_fract_z
_atom_site_U_iso_or_equiv
_atom_site_adp_type
_atom_site_occupancy
_atom_site_symmetry_multiplicity
_atom_site_calc_flag
_atom_site_refinement_flags
Cd1 Cd 0.74603(5) 0.2500 -0.16984(2) 0.03155(15) Uani 1 2 d S
Cd2 Cd 0.41464(4) 0.341389(16) -0.015093(17) 0.04201(15) Uani 1 1 d .
Cd3 Cd 0.64663(5) 0.2500 0.16563(2) 0.03334(16) Uani 1 2 d S
Cl Cl 0.3282(2) 0.2500 -0.00316(9) 0.0542(5) Uani 1 2 d S
Na Na 0.5000 0.5000 0.0000 0.275(8) Uani 1 2 d S
N1 N 0.6607(5) 0.2500 -0.2643(2) 0.0327(13) Uani 1 2 d S
N2 N 0.4776(5) 0.2500 -0.3203(3) 0.0336(13) Uani 1 2 d S
N3 N 0.6543(4) 0.29577(17) -0.35126(19) 0.0403(11) Uani 1 1 d .
N4 N 0.5648(5) 0.2500 0.2600(2) 0.0312(13) Uani 1 2 d S
N5 N 0.3858(5) 0.2500 0.3184(2) 0.0298(12) Uani 1 2 d S
N6 N 0.5653(4) 0.29537(18) 0.34732(18) 0.0394(11) Uani 1 1 d .
OW1 O 0.5508(5) 0.2500 -0.1421(3) 0.0554(16) Uani 1 2 d S
OW2 O 0.2306(4) 0.36788(18) -0.0489(2) 0.0654(13) Uani 1 1 d .
OW3 O 0.5991(4) 0.3050(2) -0.0072(2) 0.0628(12) Uani 1 1 d .
OW4 O 0.4518(5) 0.2500 0.1318(2) 0.0457(13) Uani 1 2 d S
OW5 O 0.8947(9) 0.2993(3) 0.0049(3) 0.152(4) Uani 1 1 d .
OW6 O 0.0779(5) 0.3604(2) 0.0401(3) 0.0950(19) Uani 1 1 d .
O11 O 0.7534(3) 0.33437(13) -0.17843(15) 0.0379(8) Uani 1 1 d .
O12 O 0.7759(4) 0.31120(14) -0.09336(15) 0.0442(9) Uani 1 1 d .
O21 O 0.4481(4) 0.33727(14) -0.11121(19) 0.0509(10) Uani 1 1 d .
O22 O 0.5049(4) 0.40711(16) -0.07197(17) 0.0550(11) Uani 1 1 d .
O31 O 0.4409(5) 0.41180(18) 0.05356(18) 0.0718(14) Uani 1 1 d .
O32 O 0.3850(5) 0.33884(15) 0.0792(2) 0.0659(13) Uani 1 1 d .
O41 O 0.6970(3) 0.31349(13) 0.09465(15) 0.0407(9) Uani 1 1 d .
O42 O 0.6457(3) 0.33388(13) 0.17820(15) 0.0393(9) Uani 1 1 d .
C1 C 0.5288(6) 0.2500 -0.2643(3) 0.0357(16) Uani 1 2 d S
C2 C 0.5254(4) 0.2945(2) -0.3492(2) 0.0371(12) Uani 1 1 d .
H2A H 0.4948 0.2950 -0.3864 0.045 Uiso 1 1 calc R
H2B H 0.4974 0.3243 -0.3308 0.045 Uiso 1 1 calc R
C3 C 0.6953(7) 0.2500 -0.3790(3) 0.0452(19) Uani 1 2 d S
C4 C 0.7002(5) 0.2952(2) -0.2948(2) 0.0368(12) Uani 1 1 d .
H4A H 0.6731 0.3248 -0.2756 0.044 Uiso 1 1 calc R
H4B H 0.7860 0.2961 -0.2958 0.044 Uiso 1 1 calc R
C5 C 0.6077(6) 0.2500 0.3749(3) 0.0402(18) Uani 1 2 d S
C6 C 0.4354(4) 0.2944(2) 0.3466(2) 0.0360(12) Uani 1 1 d .
H6A H 0.4067 0.3242 0.3284 0.043 Uiso 1 1 calc R
H6B H 0.4066 0.2950 0.3842 0.043 Uiso 1 1 calc R
C7 C 0.4333(6) 0.2500 0.2611(3) 0.0339(16) Uani 1 2 d S
C8 C 0.6075(5) 0.2948(2) 0.2900(2) 0.0374(12) Uani 1 1 d .
H8A H 0.6933 0.2953 0.2897 0.045 Uiso 1 1 calc R
H8B H 0.5800 0.3246 0.2714 0.045 Uiso 1 1 calc R
C11 C 0.7683(4) 0.34448(18) -0.1287(2) 0.0305(11) Uani 1 1 d .
C12 C 0.7855(4) 0.39812(18) -0.1127(2) 0.0309(10) Uani 1 1 d .
C13 C 0.7201(4) 0.43684(18) -0.1373(2) 0.0355(12) Uani 1 1 d .
C14 C 0.7482(6) 0.4856(2) -0.1235(3) 0.0566(17) Uani 1 1 d .
H61 H 0.7062 0.5116 -0.1396 0.068 Uiso 1 1 calc R
C15 C 0.8370(7) 0.4965(2) -0.0865(3) 0.069(2) Uani 1 1 d .
H44 H 0.8542 0.5295 -0.0779 0.083 Uiso 1 1 calc R
C16 C 0.9001(6) 0.4585(3) -0.0625(3) 0.0621(18) Uani 1 1 d .
H42 H 0.9605 0.4656 -0.0378 0.075 Uiso 1 1 calc R
C17 C 0.8733(5) 0.4096(2) -0.0753(2) 0.0438(13) Uani 1 1 d .
H50 H 0.9152 0.3840 -0.0584 0.053 Uiso 1 1 calc R
C21 C 0.4924(4) 0.3807(2) -0.1133(2) 0.0407(13) Uani 1 1 d .
C22 C 0.5237(4) 0.40062(18) -0.1694(2) 0.0343(11) Uani 1 1 d .
C23 C 0.6281(5) 0.42778(18) -0.1798(2) 0.0348(11) Uani 1 1 d .
C24 C 0.6464(5) 0.4465(2) -0.2321(3) 0.0477(14) Uani 1 1 d .
H19 H 0.7147 0.4648 -0.2391 0.057 Uiso 1 1 calc R
C25 C 0.5671(7) 0.4390(2) -0.2741(3) 0.0591(17) Uani 1 1 d .
H2 H 0.5817 0.4515 -0.3091 0.071 Uiso 1 1 calc R
C26 C 0.4645(6) 0.4123(2) -0.2631(3) 0.0570(17) Uani 1 1 d .
H45 H 0.4094 0.4071 -0.2908 0.068 Uiso 1 1 calc R
C27 C 0.4439(5) 0.3934(2) -0.2116(3) 0.0455(14) Uani 1 1 d .
H58 H 0.3749 0.3755 -0.2050 0.055 Uiso 1 1 calc R
C31 C 0.4141(4) 0.3825(2) 0.0902(2) 0.0363(12) Uani 1 1 d .
C32 C 0.4155(4) 0.39769(17) 0.1493(2) 0.0330(11) Uani 1 1 d .
C33 C 0.5104(5) 0.42406(18) 0.1724(2) 0.0330(11) Uani 1 1 d .
C34 C 0.5025(5) 0.4389(2) 0.2277(2) 0.0451(13) Uani 1 1 d .
H53 H 0.5638 0.4570 0.2436 0.054 Uiso 1 1 calc R
C35 C 0.4028(6) 0.4263(2) 0.2591(3) 0.0523(16) Uani 1 1 d .
H64 H 0.3987 0.4357 0.2958 0.063 Uiso 1 1 calc R
C36 C 0.3109(6) 0.4001(2) 0.2355(3) 0.0495(15) Uani 1 1 d .
H67 H 0.2444 0.3922 0.2563 0.059 Uiso 1 1 calc R
C37 C 0.3176(5) 0.3858(2) 0.1815(2) 0.0440(13) Uani 1 1 d .
H59 H 0.2556 0.3677 0.1661 0.053 Uiso 1 1 calc R
C41 C 0.6755(4) 0.34582(18) 0.1303(2) 0.0300(11) Uani 1 1 d .
C42 C 0.6920(4) 0.40039(18) 0.1183(2) 0.0317(11) Uani 1 1 d .
C43 C 0.6181(4) 0.43694(18) 0.1408(2) 0.0323(11) Uani 1 1 d .
C44 C 0.6454(6) 0.4870(2) 0.1320(3) 0.0500(15) Uani 1 1 d .
H48 H 0.5973 0.5116 0.1471 0.060 Uiso 1 1 calc R
C45 C 0.7430(7) 0.5006(3) 0.1012(3) 0.0642(19) Uani 1 1 d .
H60 H 0.7603 0.5342 0.0958 0.077 Uiso 1 1 calc R
C46 C 0.8139(6) 0.4649(3) 0.0788(3) 0.067(2) Uani 1 1 d .
H8 H 0.8796 0.4742 0.0582 0.081 Uiso 1 1 calc R
C47 C 0.7885(5) 0.4150(2) 0.0866(3) 0.0516(15) Uani 1 1 d .
H68 H 0.8364 0.3908 0.0705 0.062 Uiso 1 1 calc R

loop_
_atom_site_aniso_label
_atom_site_aniso_U_11
_atom_site_aniso_U_22
_atom_site_aniso_U_33
_atom_site_aniso_U_23
_atom_site_aniso_U_13
_atom_site_aniso_U_12
Cd1 0.0373(3) 0.0221(3) 0.0353(3) 0.000 -0.0006(2) 0.000
Cd2 0.0411(2) 0.0439(3) 0.0410(3) -0.00044(18) -0.00072(17) 0.00095(17)
Cd3 0.0461(3) 0.0210(3) 0.0329(3) 0.000 0.0045(2) 0.000
Cl 0.0703(14) 0.0361(11) 0.0562(13) 0.000 -0.0123(11) 0.000
Na 0.45(2) 0.199(12) 0.176(9) 0.057(8) -0.082(12) -0.138(14)
N1 0.033(3) 0.029(3) 0.037(3) 0.000 -0.002(2) 0.000
N2 0.029(3) 0.026(3) 0.046(4) 0.000 -0.001(3) 0.000
N3 0.034(2) 0.047(3) 0.040(2) 0.008(2) -0.0013(19) -0.005(2)
N4 0.034(3) 0.029(3) 0.031(3) 0.000 0.006(2) 0.000
N5 0.030(3) 0.023(3) 0.036(3) 0.000 -0.004(2) 0.000
N6 0.035(2) 0.045(3) 0.039(2) -0.011(2) 0.0042(19) -0.009(2)
OW1 0.044(3) 0.041(3) 0.081(4) 0.000 0.017(3) 0.000
OW2 0.045(2) 0.060(3) 0.091(4) 0.014(3) -0.003(2) 0.004(2)
OW3 0.050(3) 0.077(3) 0.061(3) 0.004(2) -0.004(2) 0.009(2)
OW4 0.050(3) 0.042(3) 0.045(3) 0.000 -0.006(3) 0.000
OW5 0.244(10) 0.111(6) 0.101(5) 0.046(4) -0.094(6) -0.075(6)
OW6 0.077(4) 0.103(5) 0.104(5) 0.023(4) 0.011(3) -0.001(3)
O11 0.047(2) 0.0255(18) 0.041(2) -0.0052(16) -0.0071(16) 0.0014(15)
O12 0.061(2) 0.031(2) 0.041(2) 0.0066(17) 0.0000(18) -0.0015(18)
O21 0.048(2) 0.036(2) 0.069(3) 0.009(2) 0.011(2) 0.0018(18)
O22 0.064(3) 0.058(3) 0.043(2) -0.003(2) 0.008(2) -0.008(2)
O31 0.111(4) 0.063(3) 0.041(2) 0.007(2) 0.002(3) -0.025(3)
O32 0.105(4) 0.036(2) 0.057(3) -0.006(2) -0.005(3) -0.009(2)
O41 0.048(2) 0.034(2) 0.040(2) -0.0068(17) -0.0017(17) 0.0090(17)
O42 0.058(2) 0.0225(18) 0.038(2) 0.0056(15) 0.0084(17) -0.0005(16)
C1 0.032(4) 0.038(4) 0.037(4) 0.000 0.002(3) 0.000
C2 0.030(3) 0.037(3) 0.044(3) 0.007(2) -0.007(2) 0.000(2)
C3 0.039(4) 0.060(5) 0.037(4) 0.000 0.007(3) 0.000
C4 0.034(3) 0.033(3) 0.044(3) 0.003(2) -0.005(2) -0.004(2)
C5 0.032(4) 0.055(5) 0.034(4) 0.000 -0.004(3) 0.000
C6 0.034(3) 0.034(3) 0.040(3) -0.008(2) 0.008(2) 0.001(2)
C7 0.034(4) 0.036(4) 0.031(4) 0.000 0.000(3) 0.000
C8 0.040(3) 0.036(3) 0.036(3) -0.004(2) 0.008(2) -0.009(2)
C11 0.024(2) 0.029(3) 0.039(3) -0.002(2) -0.001(2) 0.0018(19)
C12 0.029(2) 0.029(3) 0.035(3) -0.002(2) 0.004(2) -0.003(2)
C13 0.032(3) 0.025(3) 0.050(3) -0.002(2) 0.001(2) -0.001(2)
C14 0.062(4) 0.027(3) 0.081(5) -0.005(3) -0.007(3) -0.006(3)
C15 0.080(5) 0.033(3) 0.095(6) -0.014(4) -0.020(4) -0.017(3)
C16 0.063(4) 0.054(4) 0.069(4) -0.011(3) -0.019(3) -0.022(3)
C17 0.041(3) 0.046(3) 0.044(3) -0.001(3) -0.009(2) -0.005(3)
C21 0.030(3) 0.038(3) 0.055(3) 0.009(3) 0.001(2) 0.005(2)
C22 0.035(3) 0.024(3) 0.044(3) -0.003(2) -0.003(2) 0.003(2)
C23 0.038(3) 0.025(3) 0.041(3) 0.001(2) -0.003(2) 0.005(2)
C24 0.050(3) 0.039(3) 0.055(4) 0.012(3) 0.002(3) 0.003(3)
C25 0.078(5) 0.050(4) 0.049(4) 0.008(3) -0.006(3) 0.017(4)
C26 0.069(4) 0.051(4) 0.051(4) -0.014(3) -0.028(3) 0.018(3)
C27 0.042(3) 0.033(3) 0.061(4) -0.005(3) -0.011(3) 0.003(2)
C31 0.031(3) 0.035(3) 0.043(3) 0.004(2) 0.002(2) -0.001(2)
C32 0.039(3) 0.018(2) 0.042(3) 0.001(2) 0.007(2) 0.004(2)
C33 0.042(3) 0.019(2) 0.039(3) -0.001(2) 0.004(2) 0.008(2)
C34 0.054(3) 0.038(3) 0.044(3) -0.007(3) 0.003(3) 0.008(3)
C35 0.075(4) 0.044(3) 0.038(3) -0.001(3) 0.015(3) 0.010(3)
C36 0.056(4) 0.040(3) 0.053(4) 0.006(3) 0.023(3) 0.001(3)
C37 0.044(3) 0.032(3) 0.056(4) 0.006(3) 0.008(3) -0.002(2)
C41 0.024(2) 0.029(3) 0.037(3) 0.002(2) -0.004(2) 0.0034(19)
C42 0.033(3) 0.030(3) 0.032(3) 0.006(2) -0.003(2) -0.004(2)
C43 0.035(3) 0.025(3) 0.037(3) -0.002(2) 0.002(2) -0.005(2)
C44 0.061(4) 0.023(3) 0.066(4) 0.000(3) -0.001(3) -0.006(3)
C45 0.082(5) 0.038(4) 0.073(5) 0.011(3) 0.008(4) -0.024(3)
C46 0.061(4) 0.066(5) 0.075(5) 0.017(4) 0.019(4) -0.023(4)
C47 0.048(3) 0.055(4) 0.053(4) 0.011(3) 0.015(3) -0.002(3)

loop_
_atom_type_symbol
_atom_type_description
_atom_type_scat_dispersion_real
_atom_type_scat_dispersion_imag
_atom_type_scat_source
C C 0.0033 0.0016 'International Tables Vol C Tables 4.2.6.8 and 6.1.1.4'
H H 0.0000 0.0000 'International Tables Vol C Tables 4.2.6.8 and 6.1.1.4'
N N 0.0061 0.0033 'International Tables Vol C Tables 4.2.6.8 and 6.1.1.4'
O O 0.0106 0.0060 'International Tables Vol C Tables 4.2.6.8 and 6.1.1.4'
Cl Cl 0.1484 0.1585 'International Tables Vol C Tables 4.2.6.8 and 6.1.1.4'
Cd Cd -0.8075 1.2024 'International Tables Vol C Tables 4.2.6.8 and 6.1.1.4'
Na Na 0.0362 0.0249 'International Tables Vol C Tables 4.2.6.8 and 6.1.1.4'

loop_
_geom_angle_atom_site_label_1
_geom_angle_atom_site_label_2
_geom_angle_atom_site_label_3
_geom_angle
_geom_angle_site_symmetry_1
_geom_angle_site_symmetry_3
O11 Cd1 O11 168.64(19) 8_565 .
O11 Cd1 OW1 93.55(10) 8_565 .
O11 Cd1 OW1 93.55(10) . .
O11 Cd1 N1 85.95(9) 8_565 .
O11 Cd1 N1 85.95(9) . .
OW1 Cd1 N1 84.2(2) . .
O11 Cd1 O12 135.67(12) 8_565 .
O11 Cd1 O12 53.95(12) . .
OW1 Cd1 O12 84.94(16) . .
N1 Cd1 O12 137.53(9) . .
O11 Cd1 O12 53.95(12) 8_565 8_565
O11 Cd1 O12 135.67(12) . 8_565
OW1 Cd1 O12 84.94(16) . 8_565
N1 Cd1 O12 137.53(9) . 8_565
O12 Cd1 O12 81.86(17) . 8_565
O11 Cd1 N2 87.43(10) 8_565 6_655
O11 Cd1 N2 87.43(10) . 6_655
OW1 Cd1 N2 168.3(2) . 6_655
N1 Cd1 N2 107.50(19) . 6_655
O12 Cd1 N2 86.20(14) . 6_655
O12 Cd1 N2 86.20(14) 8_565 6_655
O11 Cd1 C11 162.15(14) 8_565 .
O11 Cd1 C11 26.95(14) . .
OW1 Cd1 C11 88.92(12) . .
N1 Cd1 C11 111.89(11) . .
O12 Cd1 C11 26.99(13) . .
O12 Cd1 C11 108.82(14) 8_565 .
N2 Cd1 C11 86.66(11) 6_655 .
O11 Cd1 C11 26.95(14) 8_565 8_565
O11 Cd1 C11 162.15(14) . 8_565
OW1 Cd1 C11 88.92(12) . 8_565
N1 Cd1 C11 111.89(11) . 8_565
O12 Cd1 C11 108.82(14) . 8_565
O12 Cd1 C11 26.99(13) 8_565 8_565
N2 Cd1 C11 86.66(11) 6_655 8_565
C11 Cd1 C11 135.7(2) . 8_565
OW3 Cd2 O32 92.02(18) . .
OW3 Cd2 OW2 163.18(18) . .
O32 Cd2 OW2 103.14(19) . .
OW3 Cd2 O21 85.34(16) . .
O32 Cd2 O21 175.55(15) . .
OW2 Cd2 O21 79.05(16) . .
OW3 Cd2 O22 88.56(17) . .
O32 Cd2 O22 129.57(15) . .
OW2 Cd2 O22 87.34(16) . .
O21 Cd2 O22 54.04(14) . .
OW3 Cd2 O31 98.79(19) . .
O32 Cd2 O31 52.25(14) . .
OW2 Cd2 O31 96.27(19) . .
O21 Cd2 O31 131.69(14) . .
O22 Cd2 O31 77.84(14) . .
OW3 Cd2 Cl 86.20(14) . .
O32 Cd2 Cl 79.13(12) . .
OW2 Cd2 Cl 89.51(12) . .
O21 Cd2 Cl 97.10(11) . .
O22 Cd2 Cl 151.03(11) . .
O31 Cd2 Cl 131.12(11) . .
OW3 Cd2 C21 86.91(16) . .
O32 Cd2 C21 156.22(16) . .
OW2 Cd2 C21 82.13(16) . .
O21 Cd2 C21 27.35(15) . .
O22 Cd2 C21 26.69(15) . .
O31 Cd2 C21 104.43(16) . .
Cl Cd2 C21 124.43(13) . .
O42 Cd3 O42 164.50(18) . 8_565
O42 Cd3 OW4 92.44(10) . .
O42 Cd3 OW4 92.44(10) 8_565 .
O42 Cd3 N4 82.71(9) . .
O42 Cd3 N4 82.71(9) 8_565 .
OW4 Cd3 N4 88.55(19) . .
O42 Cd3 O41 140.50(12) . 8_565
O42 Cd3 O41 54.38(12) 8_565 8_565
OW4 Cd3 O41 88.35(13) . 8_565
N4 Cd3 O41 136.77(8) . 8_565
O42 Cd3 O41 54.38(12) . .
O42 Cd3 O41 140.50(12) 8_565 .
OW4 Cd3 O41 88.35(13) . .
N4 Cd3 O41 136.77(8) . .
O41 Cd3 O41 86.20(16) 8_565 .
O42 Cd3 C41 167.41(14) . 8_565
O42 Cd3 C41 27.14(14) 8_565 8_565
OW4 Cd3 C41 90.11(11) . 8_565
N4 Cd3 C41 109.69(11) . 8_565
O41 Cd3 C41 27.24(13) 8_565 8_565
O41 Cd3 C41 113.42(14) . 8_565
O42 Cd3 C41 27.14(14) . .
O42 Cd3 C41 167.41(14) 8_565 .
OW4 Cd3 C41 90.11(11) . .
N4 Cd3 C41 109.69(11) . .
O41 Cd3 C41 113.42(14) 8_565 .
O41 Cd3 C41 27.24(13) . .
C41 Cd3 C41 140.6(2) 8_565 .
Cd2 Cl Cd2 134.83(10) 8_565 .
O31 Na O31 180.00(16) 5_665 .
C4 N1 C4 108.9(6) 8_565 .
C4 N1 C1 107.5(4) 8_565 .
C4 N1 C1 107.5(4) . .
C4 N1 Cd1 110.1(3) 8_565 .
C4 N1 Cd1 110.1(3) . .
C1 N1 Cd1 112.7(4) . .
C1 N2 C2 107.1(4) . 8_565
C1 N2 C2 107.1(4) . .
C2 N2 C2 106.7(6) 8_565 .
C1 N2 Cd1 118.3(4) . 6
C2 N2 Cd1 108.6(3) 8_565 6
C2 N2 Cd1 108.6(3) . 6
C2 N3 C4 108.7(4) . .
C2 N3 C3 108.1(5) . .
C4 N3 C3 107.9(5) . .
C7 N4 C8 108.4(4) . .
C7 N4 C8 108.4(4) . 8_565
C8 N4 C8 107.8(6) . 8_565
C7 N4 Cd3 113.0(4) . .
C8 N4 Cd3 109.6(3) . .
C8 N4 Cd3 109.6(3) 8_565 .
C6 N5 C6 106.6(6) . 8_565
C6 N5 C7 107.3(4) . .
C6 N5 C7 107.3(4) 8_565 .
C6 N6 C5 108.4(5) . .
C6 N6 C8 108.2(4) . .
C5 N6 C8 108.6(5) . .
C11 O11 Cd1 97.6(3) . .
C11 O12 Cd1 86.9(3) . .
C21 O21 Cd2 93.4(4) . .
C21 O22 Cd2 90.0(3) . .
C31 O31 Cd2 88.5(4) . .
C31 O31 Na 160.8(4) . .
Cd2 O31 Na 110.60(16) . .
C31 O32 Cd2 98.4(4) . .
C41 O41 Cd3 87.0(3) . .
C41 O42 Cd3 97.3(3) . .
N2 C1 N1 113.0(6) . .
N3 C2 N2 113.4(4) . .
N3 C3 N3 112.6(6) . 8_565
N3 C4 N1 111.6(4) . .
N6 C5 N6 111.7(6) 8_565 .
N6 C6 N5 113.4(4) . .
N4 C7 N5 112.1(5) . .
N6 C8 N4 111.6(4) . .
O12 C11 O11 121.6(5) . .
O12 C11 C12 119.8(5) . .
O11 C11 C12 118.5(4) . .
O12 C11 Cd1 66.1(3) . .
O11 C11 Cd1 55.5(2) . .
C12 C11 Cd1 173.4(4) . .
C17 C12 C13 119.5(5) . .
C17 C12 C11 118.6(5) . .
C13 C12 C11 121.8(4) . .
C14 C13 C12 118.1(5) . .
C14 C13 C23 118.9(5) . .
C12 C13 C23 122.9(4) . .
C15 C14 C13 121.6(6) . .
C16 C15 C14 119.9(6) . .
C15 C16 C17 119.6(6) . .
C16 C17 C12 121.2(6) . .
O22 C21 O21 122.5(5) . .
O22 C21 C22 120.4(5) . .
O21 C21 C22 117.0(5) . .
O22 C21 Cd2 63.3(3) . .
O21 C21 Cd2 59.2(3) . .
C22 C21 Cd2 174.5(4) . .
C27 C22 C23 119.1(5) . .
C27 C22 C21 118.1(5) . .
C23 C22 C21 122.8(5) . .
C24 C23 C22 118.5(5) . .
C24 C23 C13 118.5(5) . .
C22 C23 C13 123.0(5) . .
C25 C24 C23 122.2(6) . .
C24 C25 C26 118.4(6) . .
C27 C26 C25 120.6(6) . .
C26 C27 C22 121.1(6) . .
O31 C31 O32 120.8(6) . .
O31 C31 C32 121.5(5) . .
O32 C31 C32 117.7(5) . .
C37 C32 C33 119.8(5) . .
C37 C32 C31 118.0(5) . .
C33 C32 C31 122.1(4) . .
C32 C33 C34 118.6(5) . .
C32 C33 C43 122.6(5) . .
C34 C33 C43 118.9(5) . .
C35 C34 C33 120.3(6) . .
C36 C35 C34 120.1(6) . .
C37 C36 C35 120.0(5) . .
C36 C37 C32 121.2(6) . .
O41 C41 O42 121.3(5) . .
O41 C41 C42 121.0(4) . .
O42 C41 C42 117.6(4) . .
O41 C41 Cd3 65.7(3) . .
O42 C41 Cd3 55.6(2) . .
C42 C41 Cd3 172.9(4) . .
C47 C42 C43 119.2(5) . .
C47 C42 C41 118.6(5) . .
C43 C42 C41 122.1(4) . .
C44 C43 C42 118.8(5) . .
C44 C43 C33 119.1(5) . .
C42 C43 C33 122.1(4) . .
C45 C44 C43 120.9(6) . .
C46 C45 C44 120.1(6) . .
C45 C46 C47 120.2(6) . .
C46 C47 C42 120.7(6) . .

loop_
_geom_bond_atom_site_label_1
_geom_bond_atom_site_label_2
_geom_bond_distance
_geom_bond_site_symmetry_2
Cd1 O11 2.273(4) 8_565
Cd1 O11 2.273(4) .
Cd1 OW1 2.307(6) .
Cd1 N1 2.494(6) .
Cd1 O12 2.504(4) .
Cd1 O12 2.504(4) 8_565
Cd1 N2 2.629(6) 6_655
Cd1 C11 2.735(5) .
Cd1 C11 2.735(5) 8_565
Cd2 OW3 2.310(4) .
Cd2 O32 2.321(5) .
Cd2 OW2 2.346(4) .
Cd2 O21 2.372(5) .
Cd2 O22 2.462(4) .
Cd2 O31 2.538(5) .
Cd2 Cl 2.6535(10) .
Cd2 C21 2.756(6) .
Cd3 O42 2.269(3) .
Cd3 O42 2.269(3) 8_565
Cd3 OW4 2.351(6) .
Cd3 N4 2.475(6) .
Cd3 O41 2.491(4) 8_565
Cd3 O41 2.491(4) .
Cd3 C41 2.728(5) 8_565
Cd3 C41 2.728(5) .
Cl Cd2 2.6535(10) 8_565
Na O31 2.781(5) 5_665
Na O31 2.781(5) .
N1 C4 1.490(6) 8_565
N1 C4 1.490(6) .
N1 C1 1.491(9) .
N2 C1 1.480(9) .
N2 C2 1.487(6) 8_565
N2 C2 1.487(6) .
N2 Cd1 2.629(6) 6
N3 C2 1.458(7) .
N3 C4 1.469(7) .
N3 C3 1.475(6) .
N4 C7 1.487(9) .
N4 C8 1.488(6) .
N4 C8 1.488(6) 8_565
N5 C6 1.484(6) .
N5 C6 1.484(6) 8_565
N5 C7 1.494(9) .
N6 C6 1.469(7) .
N6 C5 1.470(6) .
N6 C8 1.474(7) .
O11 C11 1.250(6) .
O12 C11 1.243(6) .
O21 C21 1.269(7) .
O22 C21 1.238(7) .
O31 C31 1.226(7) .
O32 C31 1.245(7) .
O41 C41 1.250(6) .
O42 C41 1.255(6) .
C3 N3 1.475(6) 8_565
C5 N6 1.470(6) 8_565
C11 C12 1.503(7) .
C12 C17 1.382(7) .
C12 C13 1.409(7) .
C13 C14 1.387(8) .
C13 C23 1.486(7) .
C14 C15 1.379(9) .
C15 C16 1.374(10) .
C16 C17 1.379(8) .
C21 C22 1.508(8) .
C22 C27 1.380(8) .
C22 C23 1.410(7) .
C23 C24 1.383(8) .
C24 C25 1.375(9) .
C25 C26 1.388(10) .
C26 C27 1.371(9) .
C31 C32 1.494(7) .
C32 C37 1.394(7) .
C32 C33 1.402(7) .
C33 C34 1.407(7) .
C33 C43 1.481(7) .
C34 C35 1.401(8) .
C35 C36 1.378(9) .
C36 C37 1.373(8) .
C41 C42 1.503(7) .
C42 C47 1.391(7) .
C42 C43 1.400(7) .
C43 C44 1.394(7) .
C44 C45 1.383(9) .
C45 C46 1.362(10) .
C46 C47 1.383(9) .
